data_8102764
loop_
_publ_author_name
'Hong-Ye Bai'
'Ying-Ying Liu'

_publ_section_title
;
 Crystal structure of
 diaqua(benzene-1,2-dicarboxylato)-(1,12,15-triaza-3,4:9,10-dibenzo-5,8-dioxacyclo-
 heptadecane-k3N,N',N'')nickel(II) tetrahydrate,
 Ni(H2O)2(C8H4O4)(C20H27N3O2) &#x00B7; 4H2O
;
_journal_issue 3
_journal_name_full 'Zeitschrift f\"ur Kristallographie - New Crystal Structures'
_journal_page_first 507
_journal_volume 225
_journal_year 2010
_chemical_formula_moiety 'C28 H35 N3 Ni O8, 4(H2 O)'
_chemical_formula_sum 'C28 H43 N3 Ni O12'
_chemical_formula_weight 672.36
_chemical_name_systematic
;
[(benzene-1,2-dicarboxylato-bisaqua-(1,12,15-triaza-
3,4:9,10-dibenzo-5,8-dioxacyclo-heptadecane-<i>\k</i>^3^N,N',N'')
nickel (II)] tetrahydrate
;
_space_group_IT_number 2
_symmetry_cell_setting triclinic
_symmetry_space_group_name_Hall '-P 1'
_symmetry_space_group_name_H-M 'P -1'
_atom_sites_solution_hydrogens geom
_atom_sites_solution_primary direct
_atom_sites_solution_secondary difmap
_audit_creation_method SHELXL-97
_cell_angle_alpha 94.692(15)
_cell_angle_beta 99.805(13)
_cell_angle_gamma 102.393(16)
_cell_formula_units_Z 2
_cell_length_a 10.861(4)
_cell_length_b 11.319(5)
_cell_length_c 13.471(4)
_cell_measurement_reflns_used 7098
_cell_measurement_temperature 293(2)
_cell_measurement_theta_max 27.5
_cell_measurement_theta_min 3.0
_cell_volume 1581.8(10)
_computing_cell_refinement PROCESS-AUTO
_computing_data_collection PROCESS-AUTO
_computing_data_reduction PROCESS-AUTO
_computing_structure_refinement 'SHELXL-97 (Sheldrick, 1997)'
_computing_structure_solution 'SHELXS-97 (Sheldrick, 1997)'
_diffrn_ambient_temperature 293(2)
_diffrn_detector_area_resol_mean 10.0
_diffrn_measured_fraction_theta_full 0.990
_diffrn_measured_fraction_theta_max 0.978
_diffrn_measurement_device_type 'Rigaku RAXIS-RAPID'
_diffrn_measurement_method '\w scan'
_diffrn_radiation_monochromator graphite
_diffrn_radiation_source 'fine-focus sealed tube'
_diffrn_radiation_type MoK\a
_diffrn_radiation_wavelength 0.71069
_diffrn_reflns_av_R_equivalents 0.0351
_diffrn_reflns_av_sigmaI/netI 0.0465
_diffrn_reflns_limit_h_max 14
_diffrn_reflns_limit_h_min -13
_diffrn_reflns_limit_k_max 14
_diffrn_reflns_limit_k_min -14
_diffrn_reflns_limit_l_max 16
_diffrn_reflns_limit_l_min -17
_diffrn_reflns_number 15599
_diffrn_reflns_theta_full 25.00
_diffrn_reflns_theta_max 27.46
_diffrn_reflns_theta_min 2.99
_exptl_absorpt_coefficient_mu 0.679
_exptl_absorpt_correction_T_max 0.859
_exptl_absorpt_correction_T_min 0.813
_exptl_absorpt_correction_type multi-scan
_exptl_absorpt_process_details
;
Higashi,T (1995) Program for absorption correction. 
Rigaku Corporation, Tokyo, Japan.
;
_exptl_crystal_colour blue
_exptl_crystal_density_diffrn 1.412
_exptl_crystal_density_method 'not measured'
_exptl_crystal_description block
_exptl_crystal_F_000 712
_exptl_crystal_size_max 0.301
_exptl_crystal_size_mid 0.288
_exptl_crystal_size_min 0.235
_refine_diff_density_max 0.494
_refine_diff_density_min -0.306
_refine_diff_density_rms 0.056
_refine_ls_extinction_method none
_refine_ls_goodness_of_fit_ref 1.038
_refine_ls_hydrogen_treatment mixed
_refine_ls_matrix_type full
_refine_ls_number_parameters 442
_refine_ls_number_reflns 7098
_refine_ls_number_restraints 18
_refine_ls_restrained_S_all 1.038
_refine_ls_R_factor_all 0.0598
_refine_ls_R_factor_gt 0.0414
_refine_ls_shift/su_max 0.001
_refine_ls_shift/su_mean 0.000
_refine_ls_structure_factor_coef Fsqd
_refine_ls_weighting_details 'calc w=1/[\s^2^(Fo^2^)+(0.0392P)^2^+0.4961P] where P=(Fo^2^+2Fc^2^)/3'
_refine_ls_weighting_scheme calc
_refine_ls_wR_factor_gt 0.0870
_refine_ls_wR_factor_ref 0.0940
_reflns_number_gt 5496
_reflns_number_total 7098
_reflns_threshold_expression >2sigma(I)
_cod_data_source_file 1267-3060.cff
_cod_data_source_block a
_cod_depositor_comments
;
The following automatic conversions were performed:
'_symmetry_cell_setting' value 'Triclinic' changed to 'triclinic'
according to '/home/saulius/struct/CIF-dictionaries/cif_core.dic'
dictionary named 'cif_core.dic' version 2.4.1 from 2010-06-29.

Automatic conversion script
Id: cif_fix_enum 1555 2011-01-17 13:19:09Z saulius 
;
_cod_original_cell_volume 1581.8(11)
_cod_original_sg_symbol_H-M P-1
_cod_database_code 8102764

loop_
_symmetry_equiv_pos_as_xyz
'x, y, z'
'-x, -y, -z'

loop_
_atom_site_label
_atom_site_type_symbol
_atom_site_fract_x
_atom_site_fract_y
_atom_site_fract_z
_atom_site_U_iso_or_equiv
_atom_site_adp_type
_atom_site_occupancy
_atom_site_symmetry_multiplicity
_atom_site_calc_flag
_atom_site_refinement_flags
_atom_site_disorder_assembly
_atom_site_disorder_group
Ni1 Ni 0.33020(2) 0.27402(2) 0.130922(19) 0.02455(8) Uani 1 1 d . . .
C1 C 0.4203(2) 0.6489(2) 0.29180(16) 0.0328(5) Uani 1 1 d . . .
C2 C 0.4799(2) 0.7443(2) 0.24566(19) 0.0441(6) Uani 1 1 d . . .
H2 H 0.5105 0.7275 0.1869 0.053 Uiso 1 1 calc R . .
C3 C 0.4948(3) 0.8645(2) 0.2854(2) 0.0506(7) Uani 1 1 d . . .
H3 H 0.5342 0.9276 0.2533 0.061 Uiso 1 1 calc R . .
C4 C 0.4509(3) 0.8896(2) 0.3725(2) 0.0506(7) Uani 1 1 d . . .
H4 H 0.4635 0.9700 0.4008 0.061 Uiso 1 1 calc R . .
C5 C 0.3886(3) 0.7970(2) 0.41835(19) 0.0465(6) Uani 1 1 d . . .
H5 H 0.3576 0.8148 0.4767 0.056 Uiso 1 1 calc R . .
C6 C 0.3719(2) 0.6773(2) 0.37777(16) 0.0348(5) Uani 1 1 d . . .
C7 C 0.3550(2) 0.5703(2) 0.52132(16) 0.0403(6) Uani 1 1 d . . .
H7A H 0.3457 0.6377 0.5665 0.048 Uiso 1 1 calc R . .
H7B H 0.4458 0.5721 0.5285 0.048 Uiso 1 1 calc R . .
C8 C 0.2854(2) 0.4527(2) 0.54878(16) 0.0401(6) Uani 1 1 d . . .
H8A H 0.3165 0.4455 0.6194 0.048 Uiso 1 1 calc R . .
H8B H 0.1942 0.4495 0.5394 0.048 Uiso 1 1 calc R . .
C9 C 0.2577(2) 0.2381(2) 0.50252(17) 0.0371(5) Uani 1 1 d . . .
C10 C 0.2049(2) 0.2092(3) 0.58675(18) 0.0479(6) Uani 1 1 d . . .
H10 H 0.2025 0.2706 0.6362 0.057 Uiso 1 1 calc R . .
C11 C 0.1559(3) 0.0880(3) 0.5965(2) 0.0543(7) Uani 1 1 d . . .
H11 H 0.1213 0.0681 0.6532 0.065 Uiso 1 1 calc R . .
C12 C 0.1579(3) -0.0028(3) 0.5233(2) 0.0510(7) Uani 1 1 d . . .
H12 H 0.1241 -0.0839 0.5298 0.061 Uiso 1 1 calc R . .
C13 C 0.2107(2) 0.0273(2) 0.43981(18) 0.0431(6) Uani 1 1 d . . .
H13 H 0.2111 -0.0345 0.3900 0.052 Uiso 1 1 calc R . .
C14 C 0.2629(2) 0.1467(2) 0.42829(16) 0.0336(5) Uani 1 1 d . . .
C15 C 0.3240(2) 0.1774(2) 0.33789(16) 0.0347(5) Uani 1 1 d . . .
H15A H 0.4052 0.2363 0.3618 0.042 Uiso 1 1 calc R . .
H15B H 0.3426 0.1042 0.3074 0.042 Uiso 1 1 calc R . .
C16 C 0.1217(2) 0.1424(2) 0.21302(18) 0.0389(5) Uani 1 1 d . . .
H16A H 0.0706 0.1247 0.2648 0.047 Uiso 1 1 calc R . .
H16B H 0.1370 0.0664 0.1847 0.047 Uiso 1 1 calc R . .
C17 C 0.0499(2) 0.1984(3) 0.13044(19) 0.0468(6) Uani 1 1 d . . .
H17A H -0.0175 0.1351 0.0880 0.056 Uiso 1 1 calc R . .
H17B H 0.0097 0.2569 0.1611 0.056 Uiso 1 1 calc R . .
C18 C 0.1203(2) 0.3859(2) 0.05584(17) 0.0378(5) Uani 1 1 d . . .
H18A H 0.0305 0.3873 0.0509 0.045 Uiso 1 1 calc R . .
H18B H 0.1468 0.4113 -0.0058 0.045 Uiso 1 1 calc R . .
C19 C 0.2003(2) 0.4733(2) 0.14647(17) 0.0351(5) Uani 1 1 d . . .
H19A H 0.1958 0.5562 0.1363 0.042 Uiso 1 1 calc R . .
H19B H 0.1676 0.4541 0.2073 0.042 Uiso 1 1 calc R . .
C20 C 0.4184(2) 0.5192(2) 0.25551(17) 0.0376(5) Uani 1 1 d . . .
H20A H 0.5056 0.5153 0.2508 0.045 Uiso 1 1 calc R . .
H20B H 0.3940 0.4695 0.3075 0.045 Uiso 1 1 calc R . .
C21 C 0.6022(2) 0.24168(19) 0.20211(15) 0.0284(4) Uani 1 1 d . . .
C22 C 0.7395(2) 0.3092(2) 0.24308(15) 0.0279(4) Uani 1 1 d . . .
C23 C 0.8152(2) 0.2599(2) 0.31477(17) 0.0381(5) Uani 1 1 d . . .
H23 H 0.7837 0.1821 0.3306 0.046 Uiso 1 1 calc R . .
C24 C 0.9365(2) 0.3247(3) 0.36276(18) 0.0454(6) Uani 1 1 d . . .
H24 H 0.9855 0.2916 0.4118 0.054 Uiso 1 1 calc R . .
C25 C 0.9841(2) 0.4382(3) 0.33758(18) 0.0454(6) Uani 1 1 d . . .
H25 H 1.0657 0.4820 0.3698 0.054 Uiso 1 1 calc R . .
C26 C 0.9120(2) 0.4881(2) 0.26467(17) 0.0384(5) Uani 1 1 d . . .
H26 H 0.9459 0.5647 0.2476 0.046 Uiso 1 1 calc R . .
C27 C 0.78898(19) 0.4244(2) 0.21687(15) 0.0280(4) Uani 1 1 d . . .
C28 C 0.7154(2) 0.4803(2) 0.13501(16) 0.0299(5) Uani 1 1 d . . .
O1 O 0.30354(16) 0.58226(16) 0.41958(12) 0.0466(4) Uani 1 1 d . . .
O2 O 0.30744(16) 0.35552(15) 0.48487(12) 0.0444(4) Uani 1 1 d . . .
O3 O 0.51920(13) 0.30381(13) 0.20394(10) 0.0286(3) Uani 1 1 d . . .
O4 O 0.57930(16) 0.12974(15) 0.17406(14) 0.0499(5) Uani 1 1 d . . .
O5 O 0.66486(15) 0.41467(15) 0.05137(11) 0.0361(4) Uani 1 1 d . . .
O6 O 0.71243(17) 0.58960(15) 0.15384(12) 0.0427(4) Uani 1 1 d . . .
O1W O 0.40346(15) 0.30618(15) -0.00123(11) 0.0340(3) Uani 1 1 d D . .
H1C H 0.369(2) 0.350(2) -0.0432(18) 0.051 Uiso 1 1 d D . .
H1D H 0.4845(17) 0.342(2) 0.0151(19) 0.051 Uiso 1 1 d D . .
O2W O 0.32750(16) 0.09035(15) 0.09587(13) 0.0388(4) Uani 1 1 d D . .
H2C H 0.314(3) 0.056(2) 0.0344(14) 0.058 Uiso 1 1 d D . .
H2D H 0.4087(18) 0.090(3) 0.1179(19) 0.058 Uiso 1 1 d D . .
O3W O 0.8875(2) 0.82285(19) 0.16237(15) 0.0568(5) Uani 1 1 d D . .
H3C H 0.832(3) 0.753(3) 0.170(3) 0.085 Uiso 1 1 d D . .
H3D H 0.9704(19) 0.820(3) 0.181(2) 0.085 Uiso 1 1 d D . .
O4W O 0.2479(2) 0.9912(2) 0.89620(15) 0.0598(5) Uani 1 1 d D . .
H4C H 0.215(3) 1.044(3) 0.867(3) 0.090 Uiso 1 1 d D . .
H4D H 0.302(3) 0.972(3) 0.862(3) 0.090 Uiso 1 1 d D . .
O5W O 0.7769(3) 0.2311(2) 0.98055(19) 0.0764(7) Uani 1 1 d D . .
H5D H 0.736(4) 0.286(3) 1.003(3) 0.115 Uiso 1 1 d D . .
H5C H 0.744(4) 0.168(3) 1.005(3) 0.115 Uiso 1 1 d D . .
O6W O 0.1378(2) 0.7899(3) 0.1982(2) 0.0907(8) Uani 1 1 d D . .
H6C H 0.199(3) 0.792(4) 0.249(2) 0.136 Uiso 1 1 d D . .
H6D H 0.163(4) 0.795(4) 0.139(2) 0.136 Uiso 1 1 d D . .
N3 N 0.24531(17) 0.22734(18) 0.25866(13) 0.0321(4) Uani 1 1 d . . .
H3A H 0.220(2) 0.297(2) 0.2899(19) 0.048 Uiso 1 1 d . . .
N2 N 0.13630(18) 0.26043(18) 0.06634(14) 0.0334(4) Uani 1 1 d . . .
H2A H 0.118(3) 0.220(2) 0.008(2) 0.050 Uiso 1 1 d . . .
N1 N 0.33443(17) 0.46194(16) 0.15800(13) 0.0294(4) Uani 1 1 d . . .
H1A H 0.368(2) 0.502(2) 0.1059(19) 0.044 Uiso 1 1 d . . .

loop_
_atom_site_aniso_label
_atom_site_aniso_U_11
_atom_site_aniso_U_22
_atom_site_aniso_U_33
_atom_site_aniso_U_23
_atom_site_aniso_U_13
_atom_site_aniso_U_12
Ni1 0.02410(14) 0.02610(15) 0.02369(13) 0.00326(9) 0.00633(10) 0.00494(10)
C1 0.0305(11) 0.0310(12) 0.0347(11) 0.0001(9) 0.0024(9) 0.0071(9)
C2 0.0461(15) 0.0411(15) 0.0472(14) 0.0058(11) 0.0162(12) 0.0087(11)
C3 0.0528(16) 0.0326(14) 0.0645(17) 0.0130(12) 0.0078(13) 0.0060(12)
C4 0.0569(17) 0.0287(14) 0.0607(17) -0.0066(12) -0.0004(14) 0.0121(12)
C5 0.0505(15) 0.0446(15) 0.0429(14) -0.0079(11) 0.0071(12) 0.0141(12)
C6 0.0348(12) 0.0340(13) 0.0325(11) 0.0006(9) 0.0035(9) 0.0048(10)
C7 0.0437(14) 0.0457(15) 0.0295(11) -0.0053(10) 0.0053(10) 0.0115(11)
C8 0.0444(14) 0.0522(15) 0.0252(11) 0.0007(10) 0.0099(10) 0.0133(11)
C9 0.0341(12) 0.0449(14) 0.0340(12) 0.0121(10) 0.0104(10) 0.0071(10)
C10 0.0481(15) 0.0628(18) 0.0330(13) 0.0093(11) 0.0141(11) 0.0071(13)
C11 0.0512(16) 0.075(2) 0.0394(14) 0.0278(14) 0.0157(12) 0.0072(14)
C12 0.0517(16) 0.0507(17) 0.0508(15) 0.0270(13) 0.0097(13) 0.0048(13)
C13 0.0447(14) 0.0443(15) 0.0414(13) 0.0133(11) 0.0064(11) 0.0113(12)
C14 0.0309(12) 0.0423(14) 0.0300(11) 0.0131(9) 0.0056(9) 0.0106(10)
C15 0.0353(12) 0.0409(13) 0.0319(11) 0.0107(9) 0.0099(9) 0.0126(10)
C16 0.0311(12) 0.0423(14) 0.0419(13) 0.0149(10) 0.0105(10) -0.0006(10)
C17 0.0302(13) 0.0580(17) 0.0490(14) 0.0191(12) 0.0058(11) 0.0000(11)
C18 0.0302(12) 0.0460(15) 0.0394(12) 0.0104(10) 0.0046(10) 0.0132(10)
C19 0.0336(12) 0.0368(13) 0.0394(12) 0.0068(10) 0.0114(10) 0.0137(10)
C20 0.0415(13) 0.0309(12) 0.0384(12) -0.0032(9) 0.0014(10) 0.0117(10)
C21 0.0320(11) 0.0290(12) 0.0275(10) 0.0105(8) 0.0075(9) 0.0108(9)
C22 0.0286(11) 0.0348(12) 0.0250(10) 0.0074(8) 0.0088(8) 0.0136(9)
C23 0.0337(13) 0.0453(15) 0.0402(12) 0.0170(10) 0.0075(10) 0.0152(11)
C24 0.0345(13) 0.0674(19) 0.0375(13) 0.0180(12) 0.0006(10) 0.0195(12)
C25 0.0289(13) 0.0658(18) 0.0389(13) 0.0065(12) 0.0015(10) 0.0097(12)
C26 0.0296(12) 0.0458(15) 0.0392(12) 0.0061(10) 0.0099(10) 0.0045(10)
C27 0.0270(11) 0.0361(12) 0.0242(10) 0.0066(8) 0.0088(8) 0.0104(9)
C28 0.0251(11) 0.0360(13) 0.0312(11) 0.0123(9) 0.0105(9) 0.0056(9)
O1 0.0437(10) 0.0538(11) 0.0330(8) 0.0065(7) 0.0018(7) -0.0048(8)
O2 0.0528(11) 0.0407(10) 0.0437(9) 0.0054(7) 0.0255(8) 0.0070(8)
O3 0.0260(7) 0.0314(8) 0.0302(7) 0.0043(6) 0.0071(6) 0.0087(6)
O4 0.0400(10) 0.0313(10) 0.0766(12) 0.0019(9) 0.0016(9) 0.0140(8)
O5 0.0359(9) 0.0436(10) 0.0280(8) 0.0087(7) 0.0054(7) 0.0062(7)
O6 0.0523(11) 0.0349(10) 0.0435(9) 0.0107(7) 0.0048(8) 0.0165(8)
O1W 0.0336(9) 0.0417(10) 0.0294(8) 0.0097(7) 0.0075(7) 0.0111(7)
O2W 0.0389(9) 0.0315(9) 0.0430(9) 0.0021(7) 0.0041(8) 0.0057(7)
O3W 0.0566(13) 0.0556(13) 0.0561(11) 0.0017(10) 0.0081(10) 0.0125(10)
O4W 0.0598(13) 0.0593(14) 0.0584(13) -0.0062(10) 0.0105(10) 0.0159(10)
O5W 0.0935(19) 0.0726(17) 0.0796(16) 0.0199(13) 0.0310(13) 0.0403(15)
O6W 0.0713(17) 0.126(2) 0.0799(17) -0.0028(17) 0.0102(13) 0.0442(16)
N3 0.0325(10) 0.0355(11) 0.0301(9) 0.0088(8) 0.0088(8) 0.0076(8)
N2 0.0298(10) 0.0411(12) 0.0264(9) 0.0063(8) 0.0036(8) 0.0026(8)
N1 0.0301(10) 0.0287(10) 0.0304(9) 0.0025(7) 0.0076(8) 0.0079(8)

loop_
_atom_type_symbol
_atom_type_description
_atom_type_scat_dispersion_real
_atom_type_scat_dispersion_imag
_atom_type_scat_source
C C 0.0033 0.0016 'International Tables Vol C Tables 4.2.6.8 and 6.1.1.4'
H H 0.0000 0.0000 'International Tables Vol C Tables 4.2.6.8 and 6.1.1.4'
N N 0.0061 0.0033 'International Tables Vol C Tables 4.2.6.8 and 6.1.1.4'
O O 0.0106 0.0060 'International Tables Vol C Tables 4.2.6.8 and 6.1.1.4'
Ni Ni 0.3393 1.1124 'International Tables Vol C Tables 4.2.6.8 and 6.1.1.4'

loop_
_geom_angle_atom_site_label_1
_geom_angle_atom_site_label_2
_geom_angle_atom_site_label_3
_geom_angle
_geom_angle_site_symmetry_1
_geom_angle_site_symmetry_3
_geom_angle_publ_flag
O3 Ni1 O2W 89.43(6) . . ?
O3 Ni1 O1W 86.08(6) . . ?
O2W Ni1 O1W 87.59(7) . . ?
O3 Ni1 N2 173.82(7) . . ?
O2W Ni1 N2 96.22(7) . . ?
O1W Ni1 N2 96.62(7) . . ?
O3 Ni1 N1 91.13(6) . . ?
O2W Ni1 N1 176.74(7) . . ?
O1W Ni1 N1 89.25(7) . . ?
N2 Ni1 N1 83.36(8) . . ?
O3 Ni1 N3 96.91(7) . . ?
O2W Ni1 N3 88.65(7) . . ?
O1W Ni1 N3 175.17(7) . . ?
N2 Ni1 N3 80.78(7) . . ?
N1 Ni1 N3 94.46(7) . . ?
C2 C1 C6 118.0(2) . . ?
C2 C1 C20 120.8(2) . . ?
C6 C1 C20 121.0(2) . . ?
C3 C2 C1 121.2(2) . . ?
C3 C2 H2 119.4 . . ?
C1 C2 H2 119.4 . . ?
C4 C3 C2 119.5(3) . . ?
C4 C3 H3 120.2 . . ?
C2 C3 H3 120.2 . . ?
C3 C4 C5 120.5(2) . . ?
C3 C4 H4 119.7 . . ?
C5 C4 H4 119.7 . . ?
C4 C5 C6 119.9(2) . . ?
C4 C5 H5 120.0 . . ?
C6 C5 H5 120.0 . . ?
C5 C6 O1 121.1(2) . . ?
C5 C6 C1 120.8(2) . . ?
O1 C6 C1 118.1(2) . . ?
O1 C7 C8 109.23(19) . . ?
O1 C7 H7A 109.8 . . ?
C8 C7 H7A 109.8 . . ?
O1 C7 H7B 109.8 . . ?
C8 C7 H7B 109.8 . . ?
H7A C7 H7B 108.3 . . ?
O2 C8 C7 108.31(18) . . ?
O2 C8 H8A 110.0 . . ?
C7 C8 H8A 110.0 . . ?
O2 C8 H8B 110.0 . . ?
C7 C8 H8B 110.0 . . ?
H8A C8 H8B 108.4 . . ?
O2 C9 C10 124.0(2) . . ?
O2 C9 C14 115.20(19) . . ?
C10 C9 C14 120.8(2) . . ?
C11 C10 C9 119.3(3) . . ?
C11 C10 H10 120.3 . . ?
C9 C10 H10 120.3 . . ?
C12 C11 C10 120.6(2) . . ?
C12 C11 H11 119.7 . . ?
C10 C11 H11 119.7 . . ?
C11 C12 C13 119.4(3) . . ?
C11 C12 H12 120.3 . . ?
C13 C12 H12 120.3 . . ?
C12 C13 C14 121.8(2) . . ?
C12 C13 H13 119.1 . . ?
C14 C13 H13 119.1 . . ?
C13 C14 C9 118.0(2) . . ?
C13 C14 C15 120.9(2) . . ?
C9 C14 C15 121.1(2) . . ?
N3 C15 C14 114.90(18) . . ?
N3 C15 H15A 108.5 . . ?
C14 C15 H15A 108.5 . . ?
N3 C15 H15B 108.5 . . ?
C14 C15 H15B 108.5 . . ?
H15A C15 H15B 107.5 . . ?
N3 C16 C17 109.72(19) . . ?
N3 C16 H16A 109.7 . . ?
C17 C16 H16A 109.7 . . ?
N3 C16 H16B 109.7 . . ?
C17 C16 H16B 109.7 . . ?
H16A C16 H16B 108.2 . . ?
N2 C17 C16 111.86(19) . . ?
N2 C17 H17A 109.2 . . ?
C16 C17 H17A 109.2 . . ?
N2 C17 H17B 109.2 . . ?
C16 C17 H17B 109.2 . . ?
H17A C17 H17B 107.9 . . ?
N2 C18 C19 110.31(18) . . ?
N2 C18 H18A 109.6 . . ?
C19 C18 H18A 109.6 . . ?
N2 C18 H18B 109.6 . . ?
C19 C18 H18B 109.6 . . ?
H18A C18 H18B 108.1 . . ?
N1 C19 C18 108.76(17) . . ?
N1 C19 H19A 109.9 . . ?
C18 C19 H19A 109.9 . . ?
N1 C19 H19B 109.9 . . ?
C18 C19 H19B 109.9 . . ?
H19A C19 H19B 108.3 . . ?
N1 C20 C1 118.47(19) . . ?
N1 C20 H20A 107.7 . . ?
C1 C20 H20A 107.7 . . ?
N1 C20 H20B 107.7 . . ?
C1 C20 H20B 107.7 . . ?
H20A C20 H20B 107.1 . . ?
O4 C21 O3 125.6(2) . . ?
O4 C21 C22 118.54(19) . . ?
O3 C21 C22 115.78(19) . . ?
C23 C22 C27 119.3(2) . . ?
C23 C22 C21 119.1(2) . . ?
C27 C22 C21 121.45(18) . . ?
C24 C23 C22 121.0(2) . . ?
C24 C23 H23 119.5 . . ?
C22 C23 H23 119.5 . . ?
C25 C24 C23 119.5(2) . . ?
C25 C24 H24 120.3 . . ?
C23 C24 H24 120.3 . . ?
C24 C25 C26 120.7(2) . . ?
C24 C25 H25 119.7 . . ?
C26 C25 H25 119.7 . . ?
C25 C26 C27 120.4(2) . . ?
C25 C26 H26 119.8 . . ?
C27 C26 H26 119.8 . . ?
C26 C27 C22 119.2(2) . . ?
C26 C27 C28 118.6(2) . . ?
C22 C27 C28 122.16(19) . . ?
O6 C28 O5 124.6(2) . . ?
O6 C28 C27 117.47(19) . . ?
O5 C28 C27 117.87(19) . . ?
C6 O1 C7 115.79(18) . . ?
C9 O2 C8 117.47(17) . . ?
C21 O3 Ni1 132.33(14) . . ?
Ni1 O1W H1C 119.1(17) . . ?
Ni1 O1W H1D 109.5(17) . . ?
H1C O1W H1D 106(2) . . ?
Ni1 O2W H2C 123(2) . . ?
Ni1 O2W H2D 101.3(19) . . ?
H2C O2W H2D 102(2) . . ?
H3C O3W H3D 113(3) . . ?
H4C O4W H4D 108(3) . . ?
H5D O5W H5C 102(3) . . ?
H6C O6W H6D 115(4) . . ?
C16 N3 C15 113.17(18) . . ?
C16 N3 Ni1 103.78(13) . . ?
C15 N3 Ni1 115.80(13) . . ?
C16 N3 H3A 103.5(15) . . ?
C15 N3 H3A 108.9(15) . . ?
Ni1 N3 H3A 110.9(15) . . ?
C18 N2 C17 111.36(19) . . ?
C18 N2 Ni1 107.33(14) . . ?
C17 N2 Ni1 110.88(14) . . ?
C18 N2 H2A 108.5(19) . . ?
C17 N2 H2A 109.0(19) . . ?
Ni1 N2 H2A 109.7(18) . . ?
C19 N1 C20 115.29(17) . . ?
C19 N1 Ni1 107.31(13) . . ?
C20 N1 Ni1 111.82(14) . . ?
C19 N1 H1A 106.1(15) . . ?
C20 N1 H1A 107.5(15) . . ?
Ni1 N1 H1A 108.6(15) . . ?

loop_
_geom_bond_atom_site_label_1
_geom_bond_atom_site_label_2
_geom_bond_distance
_geom_bond_site_symmetry_2
_geom_bond_publ_flag
Ni1 O3 2.0630(16) . ?
Ni1 O2W 2.0868(19) . ?
Ni1 O1W 2.0974(16) . ?
Ni1 N2 2.105(2) . ?
Ni1 N1 2.118(2) . ?
Ni1 N3 2.1378(18) . ?
C1 C2 1.386(3) . ?
C1 C6 1.393(3) . ?
C1 C20 1.504(3) . ?
C2 C3 1.385(4) . ?
C2 H2 0.9300 . ?
C3 C4 1.370(4) . ?
C3 H3 0.9300 . ?
C4 C5 1.372(4) . ?
C4 H4 0.9300 . ?
C5 C6 1.381(3) . ?
C5 H5 0.9300 . ?
C6 O1 1.387(3) . ?
C7 O1 1.418(3) . ?
C7 C8 1.492(3) . ?
C7 H7A 0.9700 . ?
C7 H7B 0.9700 . ?
C8 O2 1.427(3) . ?
C8 H8A 0.9700 . ?
C8 H8B 0.9700 . ?
C9 O2 1.380(3) . ?
C9 C10 1.387(3) . ?
C9 C14 1.395(3) . ?
C10 C11 1.387(4) . ?
C10 H10 0.9300 . ?
C11 C12 1.371(4) . ?
C11 H11 0.9300 . ?
C12 C13 1.381(3) . ?
C12 H12 0.9300 . ?
C13 C14 1.382(3) . ?
C13 H13 0.9300 . ?
C14 C15 1.513(3) . ?
C15 N3 1.478(3) . ?
C15 H15A 0.9700 . ?
C15 H15B 0.9700 . ?
C16 N3 1.474(3) . ?
C16 C17 1.510(3) . ?
C16 H16A 0.9700 . ?
C16 H16B 0.9700 . ?
C17 N2 1.487(3) . ?
C17 H17A 0.9700 . ?
C17 H17B 0.9700 . ?
C18 N2 1.482(3) . ?
C18 C19 1.516(3) . ?
C18 H18A 0.9700 . ?
C18 H18B 0.9700 . ?
C19 N1 1.472(3) . ?
C19 H19A 0.9700 . ?
C19 H19B 0.9700 . ?
C20 N1 1.475(3) . ?
C20 H20A 0.9700 . ?
C20 H20B 0.9700 . ?
C21 O4 1.251(3) . ?
C21 O3 1.259(2) . ?
C21 C22 1.508(3) . ?
C22 C23 1.391(3) . ?
C22 C27 1.397(3) . ?
C23 C24 1.382(3) . ?
C23 H23 0.9300 . ?
C24 C25 1.370(4) . ?
C24 H24 0.9300 . ?
C25 C26 1.385(3) . ?
C25 H25 0.9300 . ?
C26 C27 1.392(3) . ?
C26 H26 0.9300 . ?
C27 C28 1.512(3) . ?
C28 O6 1.251(3) . ?
C28 O5 1.265(3) . ?
O1W H1C 0.87(2) . ?
O1W H1D 0.869(16) . ?
O2W H2C 0.861(17) . ?
O2W H2D 0.882(17) . ?
O3W H3C 0.91(3) . ?
O3W H3D 0.900(18) . ?
O4W H4C 0.85(3) . ?
O4W H4D 0.86(3) . ?
O5W H5D 0.90(3) . ?
O5W H5C 0.85(3) . ?
O6W H6C 0.866(18) . ?
O6W H6D 0.891(18) . ?
N3 H3A 0.97(3) . ?
N2 H2A 0.85(3) . ?
N1 H1A 0.95(3) . ?

loop_
_geom_hbond_atom_site_label_D
_geom_hbond_atom_site_label_H
_geom_hbond_atom_site_label_A
_geom_hbond_distance_DH
_geom_hbond_distance_HA
_geom_hbond_distance_DA
_geom_hbond_angle_DHA
_geom_hbond_site_symmetry_A
O1W H1D O5 0.869(16) 1.915(17) 2.783(2) 177(3) .
O2W H2D O4 0.882(17) 1.821(18) 2.684(3) 165(3) .
O3W H3C O6 0.91(3) 1.99(3) 2.885(3) 167(3) .
O1W H1C O6 0.87(2) 1.86(2) 2.712(2) 167(3) 2_665
N2 H2A O3W 0.85(3) 2.29(3) 3.098(3) 159(3) 2_665
O2W H2C O4W 0.861(17) 1.901(17) 2.746(3) 167(3) 1_544
O3W H3D O6W 0.900(18) 1.902(19) 2.789(3) 168(3) 1_655
O4W H4D O4 0.86(3) 1.99(3) 2.791(3) 154(3) 2_666
O6W H6D O5W 0.891(18) 1.86(2) 2.735(4) 166(5) 2_666
O5W H5D O5 0.90(3) 1.91(3) 2.804(3) 174(4) 1_556
O4W H4C O3W 0.85(3) 2.08(3) 2.901(3) 161(3) 2_676

loop_
_geom_torsion_atom_site_label_1
_geom_torsion_atom_site_label_2
_geom_torsion_atom_site_label_3
_geom_torsion_atom_site_label_4
_geom_torsion
_geom_torsion_site_symmetry_1
_geom_torsion_site_symmetry_2
_geom_torsion_site_symmetry_3
_geom_torsion_site_symmetry_4
_geom_torsion_publ_flag
C6 C1 C2 C3 2.0(4) . . . . ?
C20 C1 C2 C3 -172.7(2) . . . . ?
C1 C2 C3 C4 0.6(4) . . . . ?
C2 C3 C4 C5 -2.3(4) . . . . ?
C3 C4 C5 C6 1.3(4) . . . . ?
C4 C5 C6 O1 -176.7(2) . . . . ?
C4 C5 C6 C1 1.5(4) . . . . ?
C2 C1 C6 C5 -3.1(3) . . . . ?
C20 C1 C6 C5 171.6(2) . . . . ?
C2 C1 C6 O1 175.1(2) . . . . ?
C20 C1 C6 O1 -10.2(3) . . . . ?
O1 C7 C8 O2 62.8(2) . . . . ?
O2 C9 C10 C11 179.1(2) . . . . ?
C14 C9 C10 C11 -0.5(4) . . . . ?
C9 C10 C11 C12 -0.7(4) . . . . ?
C10 C11 C12 C13 0.7(4) . . . . ?
C11 C12 C13 C14 0.6(4) . . . . ?
C12 C13 C14 C9 -1.8(4) . . . . ?
C12 C13 C14 C15 178.1(2) . . . . ?
O2 C9 C14 C13 -177.9(2) . . . . ?
C10 C9 C14 C13 1.8(3) . . . . ?
O2 C9 C14 C15 2.2(3) . . . . ?
C10 C9 C14 C15 -178.1(2) . . . . ?
C13 C14 C15 N3 104.2(3) . . . . ?
C9 C14 C15 N3 -76.0(3) . . . . ?
N3 C16 C17 N2 42.4(3) . . . . ?
N2 C18 C19 N1 54.4(2) . . . . ?
C2 C1 C20 N1 -72.7(3) . . . . ?
C6 C1 C20 N1 112.7(2) . . . . ?
O4 C21 C22 C23 -47.0(3) . . . . ?
O3 C21 C22 C23 129.8(2) . . . . ?
O4 C21 C22 C27 138.3(2) . . . . ?
O3 C21 C22 C27 -45.0(3) . . . . ?
C27 C22 C23 C24 2.2(3) . . . . ?
C21 C22 C23 C24 -172.7(2) . . . . ?
C22 C23 C24 C25 -1.6(4) . . . . ?
C23 C24 C25 C26 0.0(4) . . . . ?
C24 C25 C26 C27 0.9(4) . . . . ?
C25 C26 C27 C22 -0.3(3) . . . . ?
C25 C26 C27 C28 -177.8(2) . . . . ?
C23 C22 C27 C26 -1.3(3) . . . . ?
C21 C22 C27 C26 173.47(18) . . . . ?
C23 C22 C27 C28 176.14(19) . . . . ?
C21 C22 C27 C28 -9.1(3) . . . . ?
C26 C27 C28 O6 -47.7(3) . . . . ?
C22 C27 C28 O6 134.9(2) . . . . ?
C26 C27 C28 O5 130.2(2) . . . . ?
C22 C27 C28 O5 -47.3(3) . . . . ?
C5 C6 O1 C7 -62.0(3) . . . . ?
C1 C6 O1 C7 119.8(2) . . . . ?
C8 C7 O1 C6 -169.89(19) . . . . ?
C10 C9 O2 C8 -9.9(3) . . . . ?
C14 C9 O2 C8 169.73(19) . . . . ?
C7 C8 O2 C9 176.0(2) . . . . ?
O4 C21 O3 Ni1 -19.9(3) . . . . ?
C22 C21 O3 Ni1 163.60(13) . . . . ?
O2W Ni1 O3 C21 15.82(18) . . . . ?
O1W Ni1 O3 C21 -71.80(18) . . . . ?
N2 Ni1 O3 C21 172.1(5) . . . . ?
N1 Ni1 O3 C21 -160.98(18) . . . . ?
N3 Ni1 O3 C21 104.39(18) . . . . ?
C17 C16 N3 C15 -177.85(19) . . . . ?
C17 C16 N3 Ni1 -51.5(2) . . . . ?
C14 C15 N3 C16 -61.2(3) . . . . ?
C14 C15 N3 Ni1 179.16(15) . . . . ?
O3 Ni1 N3 C16 -150.12(14) . . . . ?
O2W Ni1 N3 C16 -60.85(15) . . . . ?
O1W Ni1 N3 C16 -22.1(9) . . . . ?
N2 Ni1 N3 C16 35.67(15) . . . . ?
N1 Ni1 N3 C16 118.20(15) . . . . ?
O3 Ni1 N3 C15 -25.46(16) . . . . ?
O2W Ni1 N3 C15 63.80(16) . . . . ?
O1W Ni1 N3 C15 102.6(8) . . . . ?
N2 Ni1 N3 C15 160.32(17) . . . . ?
N1 Ni1 N3 C15 -117.15(16) . . . . ?
C19 C18 N2 C17 83.4(2) . . . . ?
C19 C18 N2 Ni1 -38.1(2) . . . . ?
C16 C17 N2 C18 -129.7(2) . . . . ?
C16 C17 N2 Ni1 -10.3(3) . . . . ?
O3 Ni1 N2 C18 39.1(7) . . . . ?
O2W Ni1 N2 C18 -164.83(13) . . . . ?
O1W Ni1 N2 C18 -76.55(14) . . . . ?
N1 Ni1 N2 C18 11.92(13) . . . . ?
N3 Ni1 N2 C18 107.56(14) . . . . ?
O3 Ni1 N2 C17 -82.7(6) . . . . ?
O2W Ni1 N2 C17 73.35(17) . . . . ?
O1W Ni1 N2 C17 161.63(16) . . . . ?
N1 Ni1 N2 C17 -109.90(17) . . . . ?
N3 Ni1 N2 C17 -14.26(16) . . . . ?
C18 C19 N1 C20 -166.45(19) . . . . ?
C18 C19 N1 Ni1 -41.1(2) . . . . ?
C1 C20 N1 C19 -50.2(3) . . . . ?
C1 C20 N1 Ni1 -173.11(16) . . . . ?
O3 Ni1 N1 C19 -160.92(13) . . . . ?
O2W Ni1 N1 C19 99.1(12) . . . . ?
O1W Ni1 N1 C19 113.02(14) . . . . ?
N2 Ni1 N1 C19 16.27(13) . . . . ?
N3 Ni1 N1 C19 -63.90(14) . . . . ?
O3 Ni1 N1 C20 -33.56(15) . . . . ?
O2W Ni1 N1 C20 -133.5(12) . . . . ?
O1W Ni1 N1 C20 -119.62(15) . . . . ?
N2 Ni1 N1 C20 143.62(15) . . . . ?
N3 Ni1 N1 C20 63.46(15) . . . . ?
